data_2215402
loop_
_publ_author_name
'Shi, Lei'
'Fang, Rui-Qin'
'Li, Huan-Qiu'
'Zhu, Hai-Liang'

_publ_section_title
;
 (<i>E</i>)-4-Chloro-2-[(cyclopentylimino)methyl]phenol
;
_journal_coeditor_code CF2134
_journal_issue 10
_journal_name_full 'Acta Crystallographica Section E'
_journal_page_first o4041
_journal_page_last o4041
_journal_paper_doi 10.1107/S1600536807043711
_journal_volume 63
_journal_year 2007
_chemical_formula_iupac 'C12 H14 Cl N O'
_chemical_formula_moiety 'C12 H14 Cl N O'
_chemical_formula_sum 'C12 H14 Cl N O'
_chemical_formula_weight 223.69
_chemical_name_systematic
;
(<i>E</i>)-4-Chloro-2-[(cyclopentylimino)methyl]phenol
;
_space_group_IT_number 15
_symmetry_cell_setting monoclinic
_symmetry_space_group_name_Hall '-C 2yc'
_symmetry_space_group_name_H-M 'C 1 2/c 1'
_atom_sites_solution_hydrogens geom
_atom_sites_solution_primary direct
_atom_sites_solution_secondary difmap
_audit_creation_method SHELXL-97
_cell_angle_alpha 90.00
_cell_angle_beta 125.03(3)
_cell_angle_gamma 90.00
_cell_formula_units_Z 8
_cell_length_a 23.958(3)
_cell_length_b 5.5569(12)
_cell_length_c 21.617(3)
_cell_measurement_reflns_used 500
_cell_measurement_temperature 293(2)
_cell_measurement_theta_max 25.48
_cell_measurement_theta_min 2.54
_cell_volume 2356.6(11)
_computing_cell_refinement 'SMART (Bruker, 2001)'
_computing_data_collection 'SMART (Bruker, 2001)'
_computing_data_reduction 'SAINT (Bruker, 2001)'
_computing_molecular_graphics 'SHELXTL (Bruker, 2001)'
_computing_publication_material 'SHELXL97 (Sheldrick, 1997)'
_computing_structure_refinement 'SHELXL97 (Sheldrick, 1997)'
_computing_structure_solution 'SHELXS97 (Sheldrick, 1997)'
_diffrn_ambient_temperature 293(2)
_diffrn_measured_fraction_theta_full 0.977
_diffrn_measured_fraction_theta_max 0.977
_diffrn_measurement_device_type 'Bruker SMART CCD'
_diffrn_measurement_method '\f and \w scans'
_diffrn_radiation_monochromator graphite
_diffrn_radiation_source 'fine-focus sealed tube'
_diffrn_radiation_type MoK\a
_diffrn_radiation_wavelength 0.71073
_diffrn_reflns_av_R_equivalents 0.0426
_diffrn_reflns_av_sigmaI/netI 0.0798
_diffrn_reflns_limit_h_max 29
_diffrn_reflns_limit_h_min 0
_diffrn_reflns_limit_k_max 6
_diffrn_reflns_limit_k_min 0
_diffrn_reflns_limit_l_max 21
_diffrn_reflns_limit_l_min -26
_diffrn_reflns_number 2307
_diffrn_reflns_theta_full 25.95
_diffrn_reflns_theta_max 25.95
_diffrn_reflns_theta_min 2.03
_diffrn_standards_decay_% 0
_diffrn_standards_interval_count 0
_diffrn_standards_interval_time 0
_diffrn_standards_number 0
_exptl_absorpt_coefficient_mu 0.298
_exptl_absorpt_correction_T_max 0.965
_exptl_absorpt_correction_T_min 0.865
_exptl_absorpt_correction_type multi-scan
_exptl_absorpt_process_details 'SADABS (Bruker, 2001)'
_exptl_crystal_colour Yellow
_exptl_crystal_density_diffrn 1.261
_exptl_crystal_density_method 'not measured'
_exptl_crystal_description Block
_exptl_crystal_F_000 944
_exptl_crystal_size_max 0.50
_exptl_crystal_size_mid 0.24
_exptl_crystal_size_min 0.12
_refine_diff_density_max 0.201
_refine_diff_density_min -0.244
_refine_ls_extinction_method none
_refine_ls_goodness_of_fit_ref 1.015
_refine_ls_hydrogen_treatment constr
_refine_ls_matrix_type full
_refine_ls_number_parameters 137
_refine_ls_number_reflns 2251
_refine_ls_number_restraints 0
_refine_ls_restrained_S_all 1.015
_refine_ls_R_factor_all 0.1819
_refine_ls_R_factor_gt 0.0747
_refine_ls_shift/su_max 0.000
_refine_ls_shift/su_mean 0.000
_refine_ls_structure_factor_coef Fsqd
_refine_ls_weighting_details 'calc w=1/[\s^2^(Fo^2^)+(0.0965P)^2^+0.6082P] where P=(Fo^2^+2Fc^2^)/3'
_refine_ls_weighting_scheme calc
_refine_ls_wR_factor_gt 0.1759
_refine_ls_wR_factor_ref 0.2352
_reflns_number_gt 908
_reflns_number_total 2251
_reflns_threshold_expression I>2\s(I)
_cod_data_source_file cf2134.cif
_cod_data_source_block I
_cod_original_cell_volume 2356.5(7)
_cod_original_sg_symbol_H-M 'C 2/c'
_cod_database_code 2215402
_cod_database_fobs_code 2215402

loop_
_symmetry_equiv_pos_as_xyz
'x, y, z'
'-x, y, -z+1/2'
'x+1/2, y+1/2, z'
'-x+1/2, y+1/2, -z+1/2'
'-x, -y, -z'
'x, -y, z-1/2'
'-x+1/2, -y+1/2, -z'
'x+1/2, -y+1/2, z-1/2'

loop_
_atom_site_type_symbol
_atom_site_label
_atom_site_fract_x
_atom_site_fract_y
_atom_site_fract_z
_atom_site_U_iso_or_equiv
_atom_site_adp_type
_atom_site_calc_flag
_atom_site_refinement_flags
_atom_site_occupancy
C C1 0.7766(2) 0.0513(8) 0.6790(3) 0.0646(12) Uani d . 1
C C2 0.8024(3) -0.1674(9) 0.6717(3) 0.0766(13) Uani d . 1
C C3 0.8592(3) -0.2654(10) 0.7361(4) 0.0953(17) Uani d . 1
H H3 0.8772 -0.4089 0.7325 0.114 Uiso calc R 1
C C4 0.8897(3) -0.1555(11) 0.8053(3) 0.0895(16) Uani d . 1
H H4 0.9281 -0.2240 0.8478 0.107 Uiso calc R 1
C C5 0.8634(3) 0.0567(10) 0.8115(3) 0.0798(14) Uani d . 1
C C6 0.8080(2) 0.1560(9) 0.7495(3) 0.0729(13) Uani d . 1
H H6 0.7905 0.2986 0.7542 0.088 Uiso calc R 1
C C7 0.7176(2) 0.1615(9) 0.6126(3) 0.0727(13) Uani d . 1
H H7 0.7009 0.3040 0.6186 0.087 Uiso calc R 1
C C8 0.6300(3) 0.1967(10) 0.4828(3) 0.0884(15) Uani d . 1
H H8 0.6152 0.3291 0.5001 0.106 Uiso calc R 1
C C9 0.6461(3) 0.2912(10) 0.4289(3) 0.0997(17) Uani d . 1
H H9A 0.6676 0.4482 0.4448 0.120 Uiso calc R 1
H H9B 0.6762 0.1819 0.4261 0.120 Uiso calc R 1
C C10 0.5788(3) 0.3068(11) 0.3548(3) 0.1093(18) Uani d . 1
H H10A 0.5837 0.2844 0.3137 0.131 Uiso calc R 1
H H10B 0.5578 0.4622 0.3490 0.131 Uiso calc R 1
C C11 0.5366(3) 0.1083(15) 0.3557(3) 0.135(3) Uani d . 1
H H11A 0.4914 0.1676 0.3368 0.162 Uiso calc R 1
H H11B 0.5320 -0.0229 0.3235 0.162 Uiso calc R 1
C C12 0.5706(3) 0.0228(13) 0.4339(3) 0.124(2) Uani d . 1
H H12A 0.5873 -0.1402 0.4389 0.148 Uiso calc R 1
H H12B 0.5393 0.0251 0.4487 0.148 Uiso calc R 1
Cl Cl1 0.90235(8) 0.1923(3) 0.89900(8) 0.1142(7) Uani d . 1
N N1 0.6879(2) 0.0740(7) 0.5473(3) 0.0781(11) Uani d . 1
O O1 0.77407(19) -0.2775(6) 0.6054(2) 0.0977(12) Uani d . 1
H H1 0.7420 -0.1970 0.5722 0.147 Uiso calc R 1

loop_
_atom_site_aniso_label
_atom_site_aniso_U_11
_atom_site_aniso_U_22
_atom_site_aniso_U_33
_atom_site_aniso_U_12
_atom_site_aniso_U_13
_atom_site_aniso_U_23
C1 0.067(3) 0.052(3) 0.085(3) -0.002(2) 0.050(3) 0.001(3)
C2 0.083(3) 0.052(3) 0.103(4) 0.000(3) 0.058(3) -0.002(3)
C3 0.101(4) 0.061(4) 0.128(5) 0.016(3) 0.069(4) 0.013(4)
C4 0.082(3) 0.080(4) 0.098(4) 0.007(3) 0.046(3) 0.024(3)
C5 0.083(3) 0.075(4) 0.090(4) -0.006(3) 0.054(3) 0.006(3)
C6 0.082(3) 0.060(3) 0.092(3) -0.005(3) 0.059(3) 0.000(3)
C7 0.080(3) 0.056(3) 0.098(4) -0.001(3) 0.060(3) -0.008(3)
C8 0.081(3) 0.089(4) 0.088(3) 0.015(3) 0.045(3) -0.006(3)
C9 0.096(4) 0.088(4) 0.108(4) -0.011(3) 0.055(4) 0.008(3)
C10 0.111(4) 0.101(5) 0.107(4) -0.011(4) 0.058(4) -0.003(4)
C11 0.111(5) 0.172(7) 0.098(4) -0.040(5) 0.046(4) -0.001(5)
C12 0.078(4) 0.150(6) 0.109(5) -0.025(4) 0.034(3) 0.021(4)
Cl1 0.1253(13) 0.1249(14) 0.0904(10) -0.0230(10) 0.0607(9) -0.0078(9)
N1 0.077(3) 0.067(3) 0.090(3) 0.001(2) 0.047(2) -0.005(2)
O1 0.113(3) 0.059(2) 0.111(3) 0.0075(19) 0.057(2) -0.016(2)

loop_
_atom_type_symbol
_atom_type_description
_atom_type_scat_dispersion_real
_atom_type_scat_dispersion_imag
_atom_type_scat_source
C C 0.0033 0.0016 'International Tables Vol C Tables 4.2.6.8 and 6.1.1.4'
H H 0.0000 0.0000 'International Tables Vol C Tables 4.2.6.8 and 6.1.1.4'
N N 0.0061 0.0033 'International Tables Vol C Tables 4.2.6.8 and 6.1.1.4'
O O 0.0106 0.0060 'International Tables Vol C Tables 4.2.6.8 and 6.1.1.4'
Cl Cl 0.1484 0.1585 'International Tables Vol C Tables 4.2.6.8 and 6.1.1.4'

loop_
_geom_angle_atom_site_label_1
_geom_angle_atom_site_label_2
_geom_angle_atom_site_label_3
_geom_angle
C6 C1 C2 119.3(5)
C6 C1 C7 121.2(5)
C2 C1 C7 119.6(5)
O1 C2 C3 120.1(5)
O1 C2 C1 122.0(5)
C3 C2 C1 117.9(5)
C4 C3 C2 121.4(5)
C4 C3 H3 119.3
C2 C3 H3 119.3
C3 C4 C5 119.9(5)
C3 C4 H4 120.0
C5 C4 H4 120.0
C6 C5 C4 119.7(5)
C6 C5 Cl1 121.0(5)
C4 C5 Cl1 119.3(5)
C5 C6 C1 121.7(5)
C5 C6 H6 119.1
C1 C6 H6 119.1
N1 C7 C1 123.3(5)
N1 C7 H7 118.3
C1 C7 H7 118.3
N1 C8 C9 112.1(4)
N1 C8 C12 111.3(5)
C9 C8 C12 103.5(4)
N1 C8 H8 109.9
C9 C8 H8 109.9
C12 C8 H8 109.9
C10 C9 C8 104.5(4)
C10 C9 H9A 110.9
C8 C9 H9A 110.9
C10 C9 H9B 110.9
C8 C9 H9B 110.9
H9A C9 H9B 108.9
C9 C10 C11 105.4(5)
C9 C10 H10A 110.7
C11 C10 H10A 110.7
C9 C10 H10B 110.7
C11 C10 H10B 110.7
H10A C10 H10B 108.8
C12 C11 C10 108.5(5)
C12 C11 H11A 110.0
C10 C11 H11A 110.0
C12 C11 H11B 110.0
C10 C11 H11B 110.0
H11A C11 H11B 108.4
C11 C12 C8 105.7(5)
C11 C12 H12A 110.6
C8 C12 H12A 110.6
C11 C12 H12B 110.6
C8 C12 H12B 110.6
H12A C12 H12B 108.7
C7 N1 C8 120.6(4)
C2 O1 H1 109.5

loop_
_geom_bond_atom_site_label_1
_geom_bond_atom_site_label_2
_geom_bond_distance
C1 C6 1.382(6)
C1 C2 1.412(6)
C1 C7 1.451(6)
C2 O1 1.332(5)
C2 C3 1.383(7)
C3 C4 1.374(7)
C3 H3 0.930
C4 C5 1.380(7)
C4 H4 0.930
C5 C6 1.349(6)
C5 Cl1 1.729(5)
C6 H6 0.930
C7 N1 1.259(5)
C7 H7 0.930
C8 N1 1.453(6)
C8 C9 1.516(7)
C8 C12 1.533(7)
C8 H8 0.980
C9 C10 1.485(7)
C9 H9A 0.970
C9 H9B 0.970
C10 C11 1.504(8)
C10 H10A 0.970
C10 H10B 0.970
C11 C12 1.472(7)
C11 H11A 0.970
C11 H11B 0.970
C12 H12A 0.970
C12 H12B 0.970
O1 H1 0.820

loop_
_geom_hbond_atom_site_label_D
_geom_hbond_atom_site_label_H
_geom_hbond_atom_site_label_A
_geom_hbond_distance_DH
_geom_hbond_distance_HA
_geom_hbond_distance_DA
_geom_hbond_angle_DHA
O1 H1 N1 0.82 1.85 2.584(5) 148

loop_
_geom_torsion_atom_site_label_1
_geom_torsion_atom_site_label_2
_geom_torsion_atom_site_label_3
_geom_torsion_atom_site_label_4
_geom_torsion
C6 C1 C2 O1 179.6(4)
C7 C1 C2 O1 0.0(6)
C6 C1 C2 C3 -1.1(6)
C7 C1 C2 C3 179.2(4)
O1 C2 C3 C4 179.7(5)
C1 C2 C3 C4 0.4(7)
C2 C3 C4 C5 0.4(8)
C3 C4 C5 C6 -0.4(7)
C3 C4 C5 Cl1 179.9(4)
C4 C5 C6 C1 -0.3(7)
Cl1 C5 C6 C1 179.4(3)
C2 C1 C6 C5 1.1(7)
C7 C1 C6 C5 -179.2(4)
C6 C1 C7 N1 179.2(4)
C2 C1 C7 N1 -1.2(7)
N1 C8 C9 C10 155.3(4)
C12 C8 C9 C10 35.3(6)
C8 C9 C10 C11 -31.1(6)
C9 C10 C11 C12 14.8(8)
C10 C11 C12 C8 7.3(8)
N1 C8 C12 C11 -146.6(5)
C9 C8 C12 C11 -26.1(7)
C1 C7 N1 C8 -178.5(4)
C9 C8 N1 C7 112.8(5)
C12 C8 N1 C7 -131.9(5)

loop_
_cod_related_entry_id
_cod_related_entry_database
_cod_related_entry_code
1 ChemSpider 30655329
